data_7123998
loop_
_publ_author_name
'Shi, Peng'
'Wang, Jie'
'Gan, ZiXu'
'Zhang, Jingyu'
'Zeng, Runsheng'
'Zhao, Yingsheng'

_publ_section_title
;
 A Practical Copper-Catalyzed Approach to \b-Lactams via
 Radical&#x00A0;Carboamination of Alkenyl Carbonyl Compounds
;
_journal_name_full 'Chemical Communications'
_journal_paper_doi 10.1039/C9CC05668H
_journal_year 2019
_chemical_formula_moiety 'C25 H22 N2 O'
_chemical_formula_sum 'C25 H22 N2 O'
_chemical_formula_weight 366.44
_space_group_crystal_system monoclinic
_space_group_IT_number 4
_space_group_name_Hall 'P 2yb'
_space_group_name_H-M_alt 'P 1 21 1'
_symmetry_space_group_name_Hall 'P 2yb'
_symmetry_space_group_name_H-M 'P 1 21 1'
_atom_sites_solution_hydrogens geom
_audit_block_doi 10.5517/ccdc.csd.cc20zrsk
_audit_creation_method SHELXL-2017/1
_audit_update_record
;
2018-11-01 deposited with the CCDC.    2019-08-08 downloaded from the CCDC.
;
_cell_angle_alpha 90
_cell_angle_beta 92.235(4)
_cell_angle_gamma 90
_cell_formula_units_Z 2
_cell_length_a 9.9877(13)
_cell_length_b 9.5433(12)
_cell_length_c 10.2039(13)
_cell_measurement_reflns_used 4237
_cell_measurement_temperature 210(2)
_cell_measurement_theta_max 22.54
_cell_measurement_theta_min 2.80
_cell_volume 971.9(2)
_computing_cell_refinement 'Bruker SAINT'
_computing_data_collection 'Bruker APEX2'
_computing_data_reduction 'Bruker SAINT'
_computing_molecular_graphics 'Bruker SHELXTL'
_computing_publication_material 'Bruker SHELXTL'
_computing_structure_refinement 'SHELXL-2017/1 (Sheldrick, 2017)'
_computing_structure_solution 'SHELXT 2014/5 (Sheldrick, 2014)'
_diffrn_ambient_temperature 210(2)
_diffrn_measured_fraction_theta_full 0.999
_diffrn_measured_fraction_theta_max 0.999
_diffrn_measurement_device_type 'Bruker APEX-II CCD'
_diffrn_measurement_method '\f and \w scans'
_diffrn_radiation_type MoK\a
_diffrn_radiation_wavelength 0.71073
_diffrn_reflns_av_R_equivalents 0.1559
_diffrn_reflns_av_unetI/netI 0.0952
_diffrn_reflns_Laue_measured_fraction_full 0.999
_diffrn_reflns_Laue_measured_fraction_max 0.999
_diffrn_reflns_limit_h_max 11
_diffrn_reflns_limit_h_min -11
_diffrn_reflns_limit_k_max 11
_diffrn_reflns_limit_k_min -11
_diffrn_reflns_limit_l_max 12
_diffrn_reflns_limit_l_min -12
_diffrn_reflns_number 25713
_diffrn_reflns_point_group_measured_fraction_full 0.999
_diffrn_reflns_point_group_measured_fraction_max 0.999
_diffrn_reflns_theta_full 24.992
_diffrn_reflns_theta_max 24.992
_diffrn_reflns_theta_min 2.800
_exptl_absorpt_coefficient_mu 0.077
_exptl_absorpt_correction_T_max 0.7457
_exptl_absorpt_correction_T_min 0.4946
_exptl_absorpt_correction_type multi-scan
_exptl_absorpt_process_details 'SADABS-2008/1 - Bruker AXS area detector scaling and absorption correction'
_exptl_crystal_colour yelow
_exptl_crystal_density_diffrn 1.252
_exptl_crystal_description ??block??
_exptl_crystal_F_000 388
_exptl_crystal_size_max 0.3
_exptl_crystal_size_mid 0.25
_exptl_crystal_size_min 0.15
_refine_diff_density_max 0.163
_refine_diff_density_min -0.198
_refine_diff_density_rms 0.042
_refine_ls_abs_structure_details
;
 Flack x determined using 843 quotients [(I+)-(I-)]/[(I+)+(I-)]
 (Parsons, Flack and Wagner, Acta Cryst. B69 (2013) 249-259).
;
_refine_ls_abs_structure_Flack 1.6(10)
_refine_ls_extinction_method none
_refine_ls_goodness_of_fit_ref 1.056
_refine_ls_hydrogen_treatment constr
_refine_ls_matrix_type full
_refine_ls_number_parameters 253
_refine_ls_number_reflns 3429
_refine_ls_number_restraints 1
_refine_ls_restrained_S_all 1.056
_refine_ls_R_factor_all 0.1053
_refine_ls_R_factor_gt 0.0579
_refine_ls_shift/su_max 0.000
_refine_ls_shift/su_mean 0.000
_refine_ls_structure_factor_coef Fsqd
_refine_ls_weighting_details 'w=1/[\s^2^(Fo^2^)+(0.0388P)^2^+0.0993P] where P=(Fo^2^+2Fc^2^)/3'
_refine_ls_weighting_scheme calc
_refine_ls_wR_factor_gt 0.0975
_refine_ls_wR_factor_ref 0.1094
_reflns_Friedel_coverage 0.877
_reflns_Friedel_fraction_full 1.000
_reflns_Friedel_fraction_max 1.000
_reflns_number_gt 2353
_reflns_number_total 3429
_reflns_threshold_expression 'I > 2\s(I)'
_cod_data_source_file c9cc05668h2.cif
_cod_data_source_block SP
_cod_depositor_comments
;
The following automatic conversions were performed:

'_exptl_absorpt_correction_type' value 'MULTI-SCAN' changed to
'multi-scan' according to
/home/data/users/saulius/crontab/automatic-downloads/rss-feeds/RSC/lib/dictionaries/cif_core.dic
dictionary named 'cif_core.dic' version 2.4.2 from 2011-04-26.

Automatic conversion script
Id: cif_fix_values 4973 2017-02-22 13:04:09Z antanas 
;
_cod_database_code 7123998
_shelx_shelxl_version_number 2017/1
_shelx_space_group_comment
;
The symmetry employed for this shelxl refinement is uniquely defined
by the following loop, which should always be used as a source of
symmetry information in preference to the above space-group names.
They are only intended as comments.
;

loop_
_space_group_symop_operation_xyz
'x, y, z'
'-x, y+1/2, -z'

loop_
_atom_site_label
_atom_site_type_symbol
_atom_site_fract_x
_atom_site_fract_y
_atom_site_fract_z
_atom_site_U_iso_or_equiv
_atom_site_adp_type
_atom_site_occupancy
_atom_site_site_symmetry_order
_atom_site_calc_flag
_atom_site_refinement_flags_posn
_atom_site_refinement_flags_adp
O1 O 0.7742(3) 0.7539(3) 0.8350(3) 0.0409(9) Uani 1 1 d . .
N2 N 0.8736(3) 0.3627(3) 0.9080(3) 0.0255(9) Uani 1 1 d . .
N1 N 0.7564(3) 0.5466(4) 0.7310(3) 0.0256(9) Uani 1 1 d . .
C8 C 0.8641(4) 0.5639(5) 0.5152(4) 0.0275(11) Uani 1 1 d . .
C21 C 0.7172(5) 0.6404(5) 0.8211(4) 0.0273(11) Uani 1 1 d . .
C20 C 0.7777(4) 0.3096(4) 0.8228(4) 0.0243(11) Uani 1 1 d . .
C13 C 0.7130(4) 0.4024(4) 0.7322(4) 0.0255(11) Uani 1 1 d . .
C4 C 0.8169(4) 0.6732(5) 0.3008(4) 0.0326(13) Uani 1 1 d . .
C9 C 0.8192(4) 0.6819(5) 0.4401(4) 0.0269(11) Uani 1 1 d . .
C12 C 0.6137(5) 0.3557(5) 0.6492(5) 0.0356(12) Uani 1 1 d . .
H12A H 0.570175 0.417773 0.591611 0.043 Uiso 1 1 calc R U
C11 C 0.8820(4) 0.5708(5) 0.6621(4) 0.0301(11) Uani 1 1 d . .
H11A H 0.947558 0.501148 0.690757 0.036 Uiso 1 1 calc R U
H11B H 0.917318 0.662219 0.686550 0.036 Uiso 1 1 calc R U
C19 C 0.9335(5) 0.2742(5) 0.9892(4) 0.0331(12) Uani 1 1 d . .
H19A H 0.999612 0.308966 1.047174 0.040 Uiso 1 1 calc R U
C15 C 0.6386(5) 0.1218(5) 0.7321(5) 0.0389(13) Uani 1 1 d . .
H15A H 0.613288 0.028034 0.730511 0.047 Uiso 1 1 calc R U
C5 C 0.8534(5) 0.5459(6) 0.2414(5) 0.0423(13) Uani 1 1 d . .
H5A H 0.852144 0.539497 0.150421 0.051 Uiso 1 1 calc R U
C18 C 0.9045(5) 0.1302(5) 0.9945(5) 0.0381(13) Uani 1 1 d . .
H18A H 0.950278 0.072178 1.054209 0.046 Uiso 1 1 calc R U
C16 C 0.7416(5) 0.1668(4) 0.8203(4) 0.0290(12) Uani 1 1 d . .
C17 C 0.8085(5) 0.0779(5) 0.9108(5) 0.0382(13) Uani 1 1 d . .
H17A H 0.786857 -0.016815 0.913382 0.046 Uiso 1 1 calc R U
C7 C 0.8972(5) 0.4430(5) 0.4512(5) 0.0393(13) Uani 1 1 d . .
H7A H 0.925093 0.365331 0.500133 0.047 Uiso 1 1 calc R U
C22 C 0.6004(5) 0.6030(5) 0.9039(4) 0.0349(12) Uani 1 1 d . .
H22A H 0.633916 0.557292 0.983464 0.042 Uiso 1 1 calc R U
H22B H 0.543235 0.536740 0.856073 0.042 Uiso 1 1 calc R U
C14 C 0.5761(5) 0.2139(5) 0.6499(5) 0.0405(13) Uani 1 1 d . .
H14A H 0.507400 0.182978 0.592972 0.049 Uiso 1 1 calc R U
C3 C 0.7812(5) 0.7919(6) 0.2257(5) 0.0417(13) Uani 1 1 d . .
H3A H 0.780965 0.786854 0.134640 0.050 Uiso 1 1 calc R U
C24 C 0.4332(5) 0.7892(5) 0.8325(5) 0.0454(14) Uani 1 1 d . .
H24A H 0.373523 0.858772 0.855989 0.055 Uiso 1 1 calc R U
C10 C 0.7816(5) 0.8110(5) 0.4976(5) 0.0349(12) Uani 1 1 d . .
H10A H 0.780835 0.819265 0.588403 0.042 Uiso 1 1 calc R U
C6 C 0.8900(5) 0.4335(6) 0.3140(5) 0.0483(14) Uani 1 1 d . .
H6A H 0.910512 0.349522 0.273184 0.058 Uiso 1 1 calc R U
C23 C 0.5179(5) 0.7288(5) 0.9402(4) 0.0408(13) Uani 1 1 d . .
H23A H 0.460556 0.702139 1.010599 0.049 Uiso 1 1 calc R U
H23B H 0.578129 0.801173 0.973898 0.049 Uiso 1 1 calc R U
C2 C 0.7473(5) 0.9129(6) 0.2837(5) 0.0468(14) Uani 1 1 d . .
H2A H 0.724168 0.990500 0.232586 0.056 Uiso 1 1 calc R U
C1 C 0.7468(5) 0.9226(5) 0.4203(5) 0.0450(14) Uani 1 1 d . .
H1A H 0.722202 1.006452 0.459106 0.054 Uiso 1 1 calc R U
C25 C 0.4320(5) 0.7568(6) 0.7098(5) 0.0525(15) Uani 1 1 d . .
H25A H 0.489496 0.687893 0.680490 0.063 Uiso 1 1 calc R U
H25B H 0.373767 0.802367 0.650664 0.063 Uiso 1 1 calc R U

loop_
_atom_site_aniso_label
_atom_site_aniso_U_11
_atom_site_aniso_U_22
_atom_site_aniso_U_33
_atom_site_aniso_U_23
_atom_site_aniso_U_13
_atom_site_aniso_U_12
O1 0.049(2) 0.025(2) 0.049(2) -0.0107(16) 0.0015(16) -0.0115(17)
N2 0.028(2) 0.021(2) 0.027(2) 0.0009(17) -0.0046(18) 0.0025(18)
N1 0.028(2) 0.020(2) 0.029(2) 0.0034(19) 0.0011(17) -0.0041(17)
C8 0.020(2) 0.031(3) 0.032(3) -0.001(2) 0.000(2) 0.001(2)
C21 0.033(3) 0.023(3) 0.026(3) 0.000(2) -0.005(2) 0.005(2)
C20 0.029(3) 0.021(2) 0.024(2) -0.002(2) 0.005(2) 0.002(2)
C13 0.027(3) 0.020(3) 0.029(3) -0.002(2) 0.000(2) -0.004(2)
C4 0.023(3) 0.043(3) 0.032(3) 0.007(3) 0.004(2) -0.002(2)
C9 0.018(2) 0.032(3) 0.031(3) 0.000(2) 0.001(2) -0.002(2)
C12 0.037(3) 0.034(3) 0.036(3) -0.003(2) -0.003(2) -0.002(2)
C11 0.028(3) 0.030(3) 0.032(3) 0.006(2) -0.001(2) 0.002(2)
C19 0.040(3) 0.029(3) 0.030(3) -0.002(2) 0.002(2) 0.005(2)
C15 0.052(3) 0.024(3) 0.041(3) -0.011(2) 0.008(3) -0.011(3)
C5 0.041(3) 0.055(4) 0.030(3) -0.006(3) 0.007(2) 0.003(3)
C18 0.047(3) 0.032(3) 0.036(3) 0.005(2) 0.004(3) 0.012(3)
C16 0.036(3) 0.019(3) 0.032(3) -0.003(2) 0.007(2) 0.000(2)
C17 0.050(3) 0.022(3) 0.044(3) 0.000(3) 0.015(3) 0.003(2)
C7 0.040(3) 0.041(3) 0.038(3) 0.001(2) 0.005(2) 0.006(2)
C22 0.044(3) 0.030(3) 0.031(3) 0.000(2) 0.007(2) -0.001(2)
C14 0.041(3) 0.042(3) 0.038(3) -0.015(3) -0.006(2) -0.013(3)
C3 0.034(3) 0.059(4) 0.032(3) 0.012(3) 0.001(2) 0.002(3)
C24 0.040(3) 0.040(3) 0.055(4) -0.007(3) -0.004(3) 0.010(3)
C10 0.031(3) 0.036(3) 0.037(3) -0.003(3) -0.001(2) 0.001(2)
C6 0.049(3) 0.049(4) 0.048(4) -0.011(3) 0.010(3) 0.007(3)
C23 0.044(3) 0.043(3) 0.036(3) -0.005(2) 0.013(3) 0.003(3)
C2 0.041(3) 0.056(4) 0.043(3) 0.022(3) 0.002(3) 0.009(3)
C1 0.044(3) 0.038(3) 0.053(4) 0.006(3) 0.004(3) 0.007(3)
C25 0.057(4) 0.052(4) 0.048(4) 0.001(3) -0.009(3) 0.011(3)

loop_
_atom_type_symbol
_atom_type_description
_atom_type_scat_dispersion_real
_atom_type_scat_dispersion_imag
_atom_type_scat_source
C C 0.0033 0.0016 'International Tables Vol C Tables 4.2.6.8 and 6.1.1.4'
H H 0.0000 0.0000 'International Tables Vol C Tables 4.2.6.8 and 6.1.1.4'
N N 0.0061 0.0033 'International Tables Vol C Tables 4.2.6.8 and 6.1.1.4'
O O 0.0106 0.0060 'International Tables Vol C Tables 4.2.6.8 and 6.1.1.4'

loop_
_geom_angle_atom_site_label_1
_geom_angle_atom_site_label_2
_geom_angle_atom_site_label_3
_geom_angle
C19 N2 C20 117.1(4)
C21 N1 C13 122.1(4)
C21 N1 C11 119.5(4)
C13 N1 C11 114.4(3)
C7 C8 C9 119.0(4)
C7 C8 C11 119.3(4)
C9 C8 C11 121.7(4)
O1 C21 N1 121.1(4)
O1 C21 C22 120.6(4)
N1 C21 C22 118.3(4)
N2 C20 C16 122.8(4)
N2 C20 C13 118.3(4)
C16 C20 C13 118.8(4)
C12 C13 C20 120.4(4)
C12 C13 N1 121.4(4)
C20 C13 N1 118.1(4)
C3 C4 C5 121.6(4)
C3 C4 C9 119.4(4)
C5 C4 C9 118.9(4)
C10 C9 C4 118.0(4)
C10 C9 C8 123.0(4)
C4 C9 C8 119.0(4)
C13 C12 C14 120.2(5)
C13 C12 H12A 119.9
C14 C12 H12A 119.9
N1 C11 C8 113.4(3)
N1 C11 H11A 108.9
C8 C11 H11A 108.9
N1 C11 H11B 108.9
C8 C11 H11B 108.9
H11A C11 H11B 107.7
N2 C19 C18 124.3(5)
N2 C19 H19A 117.8
C18 C19 H19A 117.8
C14 C15 C16 120.5(5)
C14 C15 H15A 119.8
C16 C15 H15A 119.8
C6 C5 C4 121.2(4)
C6 C5 H5A 119.4
C4 C5 H5A 119.4
C17 C18 C19 118.6(5)
C17 C18 H18A 120.7
C19 C18 H18A 120.7
C17 C16 C15 123.6(4)
C17 C16 C20 117.2(4)
C15 C16 C20 119.1(4)
C18 C17 C16 119.9(4)
C18 C17 H17A 120.0
C16 C17 H17A 120.0
C8 C7 C6 121.7(5)
C8 C7 H7A 119.2
C6 C7 H7A 119.2
C21 C22 C23 112.9(4)
C21 C22 H22A 109.0
C23 C22 H22A 109.0
C21 C22 H22B 109.0
C23 C22 H22B 109.0
H22A C22 H22B 107.8
C15 C14 C12 120.9(5)
C15 C14 H14A 119.6
C12 C14 H14A 119.6
C2 C3 C4 120.9(5)
C2 C3 H3A 119.5
C4 C3 H3A 119.5
C25 C24 C23 127.7(5)
C25 C24 H24A 116.1
C23 C24 H24A 116.1
C1 C10 C9 120.3(4)
C1 C10 H10A 119.9
C9 C10 H10A 119.9
C5 C6 C7 120.1(5)
C5 C6 H6A 120.0
C7 C6 H6A 120.0
C24 C23 C22 115.4(4)
C24 C23 H23A 108.4
C22 C23 H23A 108.4
C24 C23 H23B 108.4
C22 C23 H23B 108.4
H23A C23 H23B 107.5
C3 C2 C1 120.4(5)
C3 C2 H2A 119.8
C1 C2 H2A 119.8
C10 C1 C2 121.0(5)
C10 C1 H1A 119.5
C2 C1 H1A 119.5
C24 C25 H25A 120.0
C24 C25 H25B 120.0
H25A C25 H25B 120.0

loop_
_geom_bond_atom_site_label_1
_geom_bond_atom_site_label_2
_geom_bond_distance
O1 C21 1.229(5)
N2 C19 1.311(5)
N2 C20 1.366(5)
N1 C21 1.352(5)
N1 C13 1.443(5)
N1 C11 1.480(5)
C8 C7 1.373(6)
C8 C9 1.424(6)
C8 C11 1.503(6)
C21 C22 1.510(6)
C20 C16 1.410(6)
C20 C13 1.417(6)
C13 C12 1.354(6)
C4 C3 1.406(6)
C4 C5 1.412(6)
C4 C9 1.423(6)
C9 C10 1.421(6)
C12 C14 1.404(7)
C12 H12A 0.9300
C11 H11A 0.9700
C11 H11B 0.9700
C19 C18 1.405(6)
C19 H19A 0.9300
C15 C14 1.351(7)
C15 C16 1.407(6)
C15 H15A 0.9300
C5 C6 1.346(7)
C5 H5A 0.9300
C18 C17 1.355(6)
C18 H18A 0.9300
C16 C17 1.404(6)
C17 H17A 0.9300
C7 C6 1.402(7)
C7 H7A 0.9300
C22 C23 1.511(6)
C22 H22A 0.9700
C22 H22B 0.9700
C14 H14A 0.9300
C3 C2 1.347(7)
C3 H3A 0.9300
C24 C25 1.289(6)
C24 C23 1.477(7)
C24 H24A 0.9300
C10 C1 1.362(7)
C10 H10A 0.9300
C6 H6A 0.9300
C23 H23A 0.9700
C23 H23B 0.9700
C2 C1 1.397(7)
C2 H2A 0.9300
C1 H1A 0.9300
C25 H25A 0.9300
C25 H25B 0.9300
